data_7702919
loop_
_publ_author_name
'She, Shixiong'
'Chen, Yanmei'
'Zaworotko, Michael J.'
'Liu, Wei'
'Cao, Yanyuan'
'Wu, Jian'
'Li, Yahong'

_publ_section_title
;
 Synthesis, structures and magnetic properties of a family of
 nitrate-bridged octanuclear [Na2Ln6] (Ln = Dy, Tb, Gd, Sm) complexes.
;
_journal_issue 29
_journal_name_full 'Dalton transactions (Cambridge, England : 2003)'
_journal_page_first 10433
_journal_page_last 10438
_journal_paper_doi 10.1039/c3dt50417d
_journal_volume 42
_journal_year 2013
_chemical_formula_moiety 'C138 H127 N11 Na2 O49 Sm6, 2(NO3),16(H2O), 1(C2H6O)'
_chemical_formula_sum 'C140 H165 N13 Na2 O72 Sm6'
_chemical_formula_weight 4130.03
_space_group_crystal_system monoclinic
_space_group_IT_number 15
_space_group_name_Hall '-C 2yc'
_space_group_name_H-M_alt 'C 1 2/c 1'
_atom_sites_solution_hydrogens geom
_atom_sites_solution_primary direct
_atom_sites_solution_secondary difmap
_audit_creation_date 2013-02-09
_audit_creation_method
;
  Olex2 1.2
  (compiled 2012.05.09 svn.r2324, GUI svn.r4230)
;
_cell_angle_alpha 90.00
_cell_angle_beta 104.145(3)
_cell_angle_gamma 90.00
_cell_formula_units_Z 4
_cell_length_a 28.7428(17)
_cell_length_b 19.4232(11)
_cell_length_c 30.7742(18)
_cell_measurement_reflns_used 9334
_cell_measurement_temperature 293(2)
_cell_measurement_theta_max 27.35
_cell_measurement_theta_min 2.37
_cell_volume 16659.6(17)
_computing_cell_refinement 'Bruker SAINT'
_computing_data_collection 'Bruker APEX2'
_computing_data_reduction 'Bruker SAINT'
_computing_molecular_graphics
;
O. V. Dolomanov, L. J. Bourhis, R. J. Gildea, J. A. K. Howard and H. Puschmann,
OLEX2: a complete structure solution, refinement and analysis program.
J. Appl. Cryst. (2009). 42, 339-341.
;
_computing_publication_material
;
O. V. Dolomanov, L. J. Bourhis, R. J. Gildea, J. A. K. Howard and H. Puschmann,
OLEX2: a complete structure solution, refinement and analysis program.
J. Appl. Cryst. (2009). 42, 339-341.
;
_computing_structure_refinement 'SHELXL-97 (Sheldrick, 2008)'
_computing_structure_solution 'SHELXL-97 (Sheldrick, 2008)'
_diffrn_ambient_temperature 293(2)
_diffrn_measured_fraction_theta_full 0.990
_diffrn_measured_fraction_theta_max 0.990
_diffrn_measurement_device_type MoK\a
_diffrn_measurement_method 'phi and omega scans'
_diffrn_radiation_monochromator graphite
_diffrn_radiation_type MoK\a
_diffrn_radiation_wavelength 0.71073
_diffrn_reflns_av_R_equivalents 0.0550
_diffrn_reflns_av_unetI/netI 0.0577
_diffrn_reflns_limit_h_max 38
_diffrn_reflns_limit_h_min -38
_diffrn_reflns_limit_k_max 25
_diffrn_reflns_limit_k_min -25
_diffrn_reflns_limit_l_max 41
_diffrn_reflns_limit_l_min -40
_diffrn_reflns_number 79654
_diffrn_reflns_theta_full 28.36
_diffrn_reflns_theta_max 28.36
_diffrn_reflns_theta_min 1.36
_diffrn_source 'fine-focus sealed tube'
_diffrn_standards_number 0
_exptl_absorpt_coefficient_mu 2.186
_exptl_absorpt_correction_T_max 0.804
_exptl_absorpt_correction_T_min 0.700
_exptl_absorpt_correction_type multi-scan
_exptl_absorpt_process_details SADABS;Bruker,2000
_exptl_crystal_colour orange
_exptl_crystal_density_diffrn 1.668
_exptl_crystal_density_method 'not measured'
_exptl_crystal_description block
_exptl_crystal_F_000 8384
_exptl_crystal_size_max 0.2
_exptl_crystal_size_mid 0.14
_exptl_crystal_size_min 0.10
_platon_squeeze_details
;
 ?
;
_refine_diff_density_max 1.282
_refine_diff_density_min -1.472
_refine_diff_density_rms 0.257
_refine_ls_extinction_method none
_refine_ls_goodness_of_fit_ref 1.020
_refine_ls_hydrogen_treatment mixed
_refine_ls_matrix_type full
_refine_ls_number_parameters 1037
_refine_ls_number_reflns 20625
_refine_ls_number_restraints 255
_refine_ls_restrained_S_all 1.018
_refine_ls_R_factor_all 0.0624
_refine_ls_R_factor_gt 0.0402
_refine_ls_shift/su_max 0.004
_refine_ls_shift/su_mean 0.000
_refine_ls_structure_factor_coef Fsqd
_refine_ls_weighting_details 'calc w=1/[\s^2^(Fo^2^)+(0.0500P)^2^+4.0000P] where P=(Fo^2^+2Fc^2^)/3'
_refine_ls_weighting_scheme calc
_refine_ls_wR_factor_gt 0.0985
_refine_ls_wR_factor_ref 0.1063
_reflns_number_gt 14500
_reflns_number_total 20625
_reflns_threshold_expression &gt;2\s(I)
_cod_data_source_file c3dt50417d.cif
_cod_data_source_block x
_cod_depositor_comments
;
The following automatic conversions were performed:

data item '_exptl_absorpt_correction_type' value 'Multi-Scan' was
changed to 'multi-scan' in accordance with the
/home/saulius/struct/COD-crude-data/automatic-downloads/DataCite-retrospective/RSC/depositions/lib/dictionaries/cif_core.dic
dictionary named 'cif_core.dic' version 2.4.2 last updated on
2011-04-26.

Automatic conversion script
Id: cif_fix_values 6909 2019-04-08 15:41:33Z antanas 
;
_cod_database_code 7702919

loop_
_space_group_symop_id
_space_group_symop_operation_xyz
1 'x, y, z'
2 '-x, y, -z+1/2'
3 'x+1/2, y+1/2, z'
4 '-x+1/2, y+1/2, -z+1/2'
5 '-x, -y, -z'
6 'x, -y, z-1/2'
7 '-x+1/2, -y+1/2, -z'
8 'x+1/2, -y+1/2, z-1/2'

loop_
_atom_site_label
_atom_site_type_symbol
_atom_site_fract_x
_atom_site_fract_y
_atom_site_fract_z
_atom_site_U_iso_or_equiv
_atom_site_adp_type
_atom_site_occupancy
_atom_site_symmetry_multiplicity
_atom_site_calc_flag
_atom_site_refinement_flags
_atom_site_disorder_assembly
_atom_site_disorder_group
Sm1 Sm 0.438364(7) 0.423737(12) 0.303910(7) 0.03387(6) Uani 1 1 d . A .
Sm2 Sm 0.467747(7) 0.629703(11) 0.297773(6) 0.02963(6) Uani 1 1 d . . .
Sm3 Sm 0.561401(7) 0.773115(12) 0.292565(7) 0.03414(6) Uani 1 1 d . . .
Na1 Na 0.55288(7) 0.35004(10) 0.31522(6) 0.0520(5) Uani 1 1 d . . .
O1 O 0.47717(9) 0.75093(14) 0.28375(9) 0.0343(6) Uani 1 1 d . . .
H1A H 0.4657 0.7759 0.3013 0.041 Uiso 1 1 d R . .
O2 O 0.54368(9) 0.65231(14) 0.28123(8) 0.0311(6) Uani 1 1 d . . .
H2A H 0.5658 0.6274 0.2969 0.037 Uiso 1 1 d R . .
O3 O 0.39943(10) 0.40156(17) 0.22883(10) 0.0454(7) Uani 1 1 d . . .
O4 O 0.35608(13) 0.3574(2) 0.16632(11) 0.0666(11) Uani 1 1 d . . .
O5 O 0.47478(10) 0.31842(16) 0.31794(10) 0.0444(7) Uani 1 1 d . . .
O6 O 0.55108(12) 0.26560(18) 0.37235(13) 0.0624(10) Uani 1 1 d . A .
O7 O 0.5569(2) 0.2482(3) 0.2696(2) 0.144(2) Uani 1 1 d . . .
H7A H 0.5790 0.2426 0.2565 0.217 Uiso 1 1 d R . .
H7B H 0.5468 0.2090 0.2760 0.217 Uiso 1 1 d R . .
O8 O 0.5000 0.4182(2) 0.2500 0.0375(8) Uani 1 2 d SU . .
O9 O 0.46760(9) 0.51656(14) 0.26397(9) 0.0327(6) Uani 1 1 d U A .
O10 O 0.43075(13) 0.39989(18) 0.38221(11) 0.0566(9) Uani 1 1 d . . .
H10A H 0.4046 0.3793 0.3831 0.068 Uiso 1 1 d R A .
O11 O 0.36461(10) 0.47891(17) 0.31228(11) 0.0488(8) Uani 1 1 d . . .
O12 O 0.42867(10) 0.54199(15) 0.33773(9) 0.0391(7) Uani 1 1 d . . .
O13 O 0.38167(10) 0.63681(17) 0.27314(10) 0.0501(8) Uani 1 1 d . . .
O14 O 0.52802(10) 0.56255(15) 0.34885(9) 0.0369(7) Uani 1 1 d . . .
O15 O 0.52177(10) 0.44844(16) 0.35031(10) 0.0412(7) Uani 1 1 d . . .
O16 O 0.48421(10) 0.68245(15) 0.36869(9) 0.0405(7) Uani 1 1 d . . .
O17 O 0.42023(13) 0.78083(19) 0.34646(11) 0.0626(10) Uani 1 1 d . . .
O18 O 0.55551(14) 0.88341(18) 0.25131(13) 0.0727(12) Uani 1 1 d . . .
H18A H 0.5698 0.9203 0.2699 0.109 Uiso 1 1 d R . .
H18B H 0.5237 0.8979 0.2386 0.109 Uiso 0.50 1 d PR . .
H18C H 0.5372 0.8922 0.2262 0.109 Uiso 0.50 1 d PR . .
O19 O 0.37196(10) 0.73493(17) 0.23539(10) 0.0458(8) Uani 1 1 d . . .
O20 O 0.53862(12) 0.84098(17) 0.34701(11) 0.0532(9) Uani 1 1 d . . .
O21 O 0.48857(16) 0.9291(2) 0.33410(14) 0.0811(13) Uani 1 1 d . . .
O22 O 0.59809(10) 0.72431(15) 0.36390(9) 0.0426(7) Uani 1 1 d . . .
O23 O 0.63433(11) 0.60755(16) 0.34250(10) 0.0471(8) Uani 1 1 d . . .
O24 O 0.36491(11) 0.84412(17) 0.18036(11) 0.0502(8) Uani 1 1 d . . .
O25 O 0.39174(14) 0.96812(19) 0.16091(15) 0.0760(12) Uani 1 1 d . . .
N1 N 0.37269(13) 0.32927(19) 0.29615(12) 0.0424(9) Uani 1 1 d . . .
N2 N 0.5000 0.4842(3) 0.2500 0.0400(10) Uani 1 2 d SU . .
N3 N 0.28606(16) 0.4986(3) 0.34333(19) 0.0811(16) Uani 1 1 d . . .
H3A H 0.3046 0.4612 0.3402 0.097 Uiso 1 1 d R . .
H3B H 0.2605 0.4784 0.3533 0.097 Uiso 1 1 d R . .
N4 N 0.29541(12) 0.74881(19) 0.16966(12) 0.0397(8) Uani 1 1 d . . .
H4B H 0.3229 0.7635 0.1847 0.048 Uiso 1 1 calc R . .
N5 N 0.54910(12) 0.61816(19) 0.42995(11) 0.0386(8) Uani 1 1 d . . .
H5A H 0.5345 0.6225 0.4021 0.046 Uiso 0.50 1 calc PR . .
N6 N 0.59608(14) 0.8223(2) 0.42607(12) 0.0479(10) Uani 1 1 d . . .
H6A H 0.5829 0.8057 0.4001 0.057 Uiso 1 1 calc R . .
C1 C 0.31957(16) 0.3715(2) 0.22773(16) 0.0461(11) Uani 1 1 d . . .
C2 C 0.32573(16) 0.3476(2) 0.27074(16) 0.0452(11) Uani 1 1 d . A .
C3 C 0.28669(17) 0.3439(3) 0.28949(18) 0.0540(13) Uani 1 1 d . . .
H3 H 0.2907 0.3272 0.3185 0.065 Uiso 1 1 calc R A .
C4 C 0.24192(19) 0.3647(3) 0.2656(2) 0.0696(17) Uani 1 1 d . A .
H4A H 0.2159 0.3622 0.2785 0.083 Uiso 1 1 calc R . .
C5 C 0.23574(19) 0.3892(3) 0.2227(2) 0.0673(16) Uani 1 1 d . . .
H5C H 0.2056 0.4042 0.2069 0.081 Uiso 1 1 calc R A .
C6 C 0.27431(17) 0.3918(3) 0.20254(18) 0.0593(14) Uani 1 1 d . A .
C7 C 0.36069(16) 0.3757(3) 0.20549(15) 0.0459(11) Uani 1 1 d . . .
C8 C 0.37789(17) 0.2714(2) 0.31637(16) 0.0479(11) Uani 1 1 d . A .
H8A H 0.3505 0.2444 0.3128 0.057 Uiso 1 1 calc R . .
C9 C 0.42177(17) 0.2430(2) 0.34428(16) 0.0456(11) Uani 1 1 d . . .
C10 C 0.46782(17) 0.2677(2) 0.34398(15) 0.0435(11) Uani 1 1 d . A .
C11 C 0.50788(18) 0.2368(2) 0.37348(16) 0.0485(12) Uani 1 1 d . . .
C12 C 0.5023(2) 0.1828(3) 0.40075(18) 0.0643(15) Uani 1 1 d . A .
H12 H 0.5292 0.1632 0.4198 0.077 Uiso 1 1 calc R . .
C13 C 0.4570(2) 0.1570(3) 0.4003(2) 0.0681(16) Uani 1 1 d . . .
H13 H 0.4535 0.1201 0.4184 0.082 Uiso 1 1 calc R A .
C14 C 0.4176(2) 0.1875(3) 0.37237(17) 0.0588(14) Uani 1 1 d . A .
H14 H 0.3872 0.1708 0.3721 0.071 Uiso 1 1 calc R . .
C15 C 0.5931(2) 0.2408(4) 0.4023(3) 0.111(3) Uani 1 1 d . . .
H15A H 0.5962 0.1923 0.3976 0.166 Uiso 1 1 calc R A .
H15B H 0.5911 0.2487 0.4326 0.166 Uiso 1 1 calc R . .
H15C H 0.6205 0.2645 0.3971 0.166 Uiso 1 1 calc R . .
C16 C 0.4691(4) 0.3890(6) 0.4218(3) 0.063(3) Uani 0.669(17) 1 d PU A 1
H16A H 0.4989 0.3803 0.4133 0.075 Uiso 0.669(17) 1 calc PR A 1
H16B H 0.4620 0.3493 0.4382 0.075 Uiso 0.669(17) 1 calc PR A 1
C17 C 0.4742(4) 0.4514(6) 0.4507(4) 0.083(4) Uani 0.669(17) 1 d PU A 1
H17C H 0.4769 0.4914 0.4332 0.125 Uiso 0.669(17) 1 calc PR A 1
H17D H 0.5025 0.4472 0.4748 0.125 Uiso 0.669(17) 1 calc PR A 1
H17E H 0.4466 0.4558 0.4628 0.125 Uiso 0.669(17) 1 calc PR A 1
C16B C 0.4558(9) 0.4311(14) 0.4238(8) 0.073(6) Uani 0.331(17) 1 d PU A 2
H16C H 0.4340 0.4365 0.4432 0.088 Uiso 0.331(17) 1 calc PR A 2
H16D H 0.4671 0.4764 0.4180 0.088 Uiso 0.331(17) 1 calc PR A 2
C17B C 0.4964(10) 0.3883(14) 0.4459(8) 0.088(7) Uani 0.331(17) 1 d PU A 2
H17A H 0.5100 0.4060 0.4754 0.131 Uiso 0.331(17) 1 calc PR A 2
H17B H 0.5202 0.3889 0.4288 0.131 Uiso 0.331(17) 1 calc PR A 2
H17F H 0.4857 0.3419 0.4481 0.131 Uiso 0.331(17) 1 calc PR A 2
C18 C 0.36045(17) 0.5631(3) 0.36758(17) 0.0487(12) Uani 1 1 d . . .
C19 C 0.31340(19) 0.5477(3) 0.37039(19) 0.0586(14) Uani 1 1 d . A .
C20 C 0.2940(2) 0.5857(3) 0.4001(2) 0.0772(19) Uani 1 1 d . . .
H20 H 0.2628 0.5766 0.4018 0.093 Uiso 1 1 calc R A .
C21 C 0.3192(3) 0.6352(4) 0.4266(3) 0.089(2) Uani 1 1 d . A .
H21 H 0.3051 0.6588 0.4464 0.107 Uiso 1 1 calc R . .
C22 C 0.3651(3) 0.6512(4) 0.4248(2) 0.094(2) Uani 1 1 d . . .
H22 H 0.3825 0.6851 0.4431 0.113 Uiso 1 1 calc R A .
C23 C 0.3848(2) 0.6146(3) 0.3945(2) 0.0720(17) Uani 1 1 d . A .
H23 H 0.4157 0.6255 0.3924 0.086 Uiso 1 1 calc R . .
C24 C 0.38483(15) 0.5270(2) 0.33713(15) 0.0400(10) Uani 1 1 d . A .
C25 C 0.30543(14) 0.6590(2) 0.22565(15) 0.0427(11) Uani 1 1 d . . .
C26 C 0.27720(15) 0.6914(2) 0.18739(15) 0.0426(11) Uani 1 1 d . A .
C27 C 0.23183(17) 0.6656(3) 0.16708(18) 0.0584(14) Uani 1 1 d . . .
H27 H 0.2138 0.6859 0.1410 0.070 Uiso 1 1 calc R A .
C28 C 0.21365(19) 0.6103(3) 0.1854(2) 0.0729(17) Uani 1 1 d . A .
H28 H 0.1834 0.5933 0.1716 0.087 Uiso 1 1 calc R . .
C29 C 0.24033(19) 0.5795(3) 0.2243(2) 0.0747(18) Uani 1 1 d . . .
H29 H 0.2277 0.5433 0.2376 0.090 Uiso 1 1 calc R A .
C30 C 0.28628(18) 0.6039(3) 0.24315(19) 0.0626(15) Uani 1 1 d . A .
H30 H 0.3047 0.5820 0.2685 0.075 Uiso 1 1 calc R . .
C31 C 0.35668(15) 0.6784(3) 0.24670(15) 0.0430(11) Uani 1 1 d . A .
C32 C 0.57519(14) 0.5042(2) 0.41143(14) 0.0405(10) Uani 1 1 d . . .
C33 C 0.58061(15) 0.5602(2) 0.44128(14) 0.0411(10) Uani 1 1 d . A .
C34 C 0.61539(17) 0.5578(3) 0.48174(16) 0.0573(14) Uani 1 1 d . . .
H34 H 0.6194 0.5952 0.5012 0.069 Uiso 1 1 calc R A .
C35 C 0.64342(19) 0.5009(3) 0.49283(18) 0.0706(17) Uani 1 1 d . A .
H35 H 0.6659 0.4991 0.5202 0.085 Uiso 1 1 calc R . .
C36 C 0.6387(2) 0.4465(3) 0.4639(2) 0.0756(18) Uani 1 1 d . . .
H36 H 0.6588 0.4085 0.4713 0.091 Uiso 1 1 calc R A .
C37 C 0.60445(18) 0.4478(3) 0.42394(17) 0.0585(14) Uani 1 1 d . A .
H37 H 0.6010 0.4099 0.4050 0.070 Uiso 1 1 calc R . .
C38 C 0.53868(14) 0.5052(2) 0.36641(13) 0.0350(9) Uani 1 1 d . A .
C39 C 0.54008(17) 0.6653(3) 0.45720(14) 0.0468(11) Uani 1 1 d . A .
H39 H 0.5569 0.6632 0.4871 0.056 Uiso 1 1 calc R . .
C40 C 0.50684(17) 0.7186(2) 0.44429(14) 0.0434(11) Uani 1 1 d . . .
C41 C 0.47950(16) 0.7249(2) 0.39949(14) 0.0393(10) Uani 1 1 d . A .
C42 C 0.44407(16) 0.7786(2) 0.39043(15) 0.0443(11) Uani 1 1 d . A .
C43 C 0.4383(2) 0.8228(3) 0.42288(17) 0.0611(14) Uani 1 1 d . . .
H43 H 0.4161 0.8584 0.4159 0.073 Uiso 1 1 calc R B .
C44 C 0.4656(2) 0.8150(3) 0.46657(18) 0.0685(16) Uani 1 1 d . A .
H44 H 0.4606 0.8446 0.4887 0.082 Uiso 1 1 calc R . .
C45 C 0.4993(2) 0.7652(3) 0.47764(16) 0.0587(14) Uani 1 1 d . A .
H45 H 0.5175 0.7614 0.5070 0.070 Uiso 1 1 calc R . .
C46 C 0.3734(6) 0.8134(9) 0.3365(7) 0.070(5) Uani 0.50 1 d PU B 1
H46A H 0.3578 0.8062 0.3055 0.105 Uiso 0.50 1 calc PR B 1
H46B H 0.3772 0.8619 0.3424 0.105 Uiso 0.50 1 calc PR B 1
H46C H 0.3544 0.7937 0.3550 0.105 Uiso 0.50 1 calc PR B 1
C46B C 0.3856(6) 0.8370(8) 0.3326(7) 0.063(4) Uani 0.50 1 d PU B 2
H46D H 0.3698 0.8318 0.3015 0.094 Uiso 0.50 1 calc PR B 2
H46E H 0.4022 0.8803 0.3371 0.094 Uiso 0.50 1 calc PR B 2
H46F H 0.3623 0.8356 0.3502 0.094 Uiso 0.50 1 calc PR B 2
C47 C 0.53956(19) 0.9170(3) 0.40725(17) 0.0518(12) Uani 1 1 d . . .
C48 C 0.5749(2) 0.8835(3) 0.43822(17) 0.0542(13) Uani 1 1 d . . .
C49 C 0.5903(2) 0.9082(3) 0.48221(19) 0.0740(17) Uani 1 1 d . . .
H49 H 0.6138 0.8848 0.5032 0.089 Uiso 1 1 calc R . .
C50 C 0.5705(3) 0.9670(4) 0.4939(2) 0.088(2) Uani 1 1 d . . .
H50 H 0.5803 0.9836 0.5230 0.105 Uiso 1 1 calc R . .
C51 C 0.5366(3) 1.0015(3) 0.4632(2) 0.088(2) Uani 1 1 d . . .
H51 H 0.5240 1.0422 0.4714 0.106 Uiso 1 1 calc R . .
C52 C 0.5204(2) 0.9771(3) 0.4201(2) 0.0731(17) Uani 1 1 d . . .
H52 H 0.4968 1.0009 0.3996 0.088 Uiso 1 1 calc R . .
C53 C 0.52034(19) 0.8950(3) 0.35924(18) 0.0526(12) Uani 1 1 d . . .
C54 C 0.63285(17) 0.7884(3) 0.44932(15) 0.0486(12) Uani 1 1 d . . .
H54 H 0.6474 0.8053 0.4777 0.058 Uiso 1 1 calc R . .
C55 C 0.65262(16) 0.7283(3) 0.43537(15) 0.0454(11) Uani 1 1 d . . .
C56 C 0.69376(18) 0.6998(3) 0.46502(17) 0.0615(14) Uani 1 1 d . . .
H56 H 0.7063 0.7203 0.4927 0.074 Uiso 1 1 calc R . .
C57 C 0.7149(2) 0.6429(3) 0.45327(19) 0.0715(17) Uani 1 1 d . . .
H57 H 0.7424 0.6252 0.4726 0.086 Uiso 1 1 calc R . .
C58 C 0.69543(17) 0.6102(3) 0.41184(17) 0.0556(13) Uani 1 1 d . . .
H58 H 0.7101 0.5708 0.4044 0.067 Uiso 1 1 calc R . .
C59 C 0.65545(15) 0.6353(2) 0.38241(14) 0.0402(10) Uani 1 1 d . . .
C60 C 0.63362(15) 0.6974(2) 0.39230(13) 0.0383(10) Uani 1 1 d . . .
C61 C 0.6497(2) 0.5403(3) 0.33228(19) 0.0642(15) Uani 1 1 d . . .
H61A H 0.6303 0.5253 0.3039 0.096 Uiso 1 1 calc R . .
H61B H 0.6464 0.5085 0.3552 0.096 Uiso 1 1 calc R . .
H61C H 0.6827 0.5422 0.3309 0.096 Uiso 1 1 calc R . .
C62 C 0.29477(16) 0.8454(3) 0.12051(15) 0.0451(11) Uani 1 1 d . . .
C63 C 0.33864(16) 0.8745(2) 0.14647(16) 0.0449(11) Uani 1 1 d . . .
C64 C 0.35145(19) 0.9416(3) 0.13293(19) 0.0549(13) Uani 1 1 d . . .
C65 C 0.3240(2) 0.9721(3) 0.0951(2) 0.0688(16) Uani 1 1 d . . .
H65 H 0.3329 1.0152 0.0868 0.083 Uiso 1 1 calc R . .
C66 C 0.2833(2) 0.9407(3) 0.0687(2) 0.0724(17) Uani 1 1 d . . .
H66 H 0.2664 0.9620 0.0426 0.087 Uiso 1 1 calc R . .
C67 C 0.26830(19) 0.8798(3) 0.08073(17) 0.0604(14) Uani 1 1 d . . .
H67 H 0.2406 0.8597 0.0632 0.072 Uiso 1 1 calc R . .
C68 C 0.27614(15) 0.7831(3) 0.13315(14) 0.0452(11) Uani 1 1 d . . .
H68 H 0.2484 0.7655 0.1143 0.054 Uiso 1 1 calc R . .
C69 C 0.4047(3) 1.0376(3) 0.1524(3) 0.107(3) Uani 1 1 d . . .
H69A H 0.4332 1.0507 0.1744 0.160 Uiso 1 1 calc R . .
H69B H 0.3790 1.0682 0.1540 0.160 Uiso 1 1 calc R . .
H69C H 0.4106 1.0402 0.1230 0.160 Uiso 1 1 calc R . .
N7 N 0.3576(6) 0.2806(12) 0.4314(7) 0.069(4) Uani 0.50 1 d PDU C 1
O26 O 0.3519(6) 0.3299(9) 0.4055(5) 0.105(5) Uani 0.50 1 d PDU C 1
O27 O 0.3247(6) 0.2391(9) 0.4303(7) 0.088(4) Uani 0.50 1 d PDU C 1
O28 O 0.3957(6) 0.2727(10) 0.4600(7) 0.096(5) Uani 0.50 1 d PDU C 1
N7B N 0.3536(8) 0.2726(13) 0.4313(7) 0.091(5) Uani 0.50 1 d PDU D 2
O26B O 0.3412(7) 0.3061(8) 0.3963(5) 0.105(5) Uani 0.50 1 d PDU D 2
O27B O 0.3879(7) 0.2917(11) 0.4613(7) 0.115(6) Uani 0.50 1 d PDU D 2
O28B O 0.3319(8) 0.2195(10) 0.4366(7) 0.105(5) Uani 0.50 1 d PDU D 2

loop_
_atom_site_aniso_label
_atom_site_aniso_U_11
_atom_site_aniso_U_22
_atom_site_aniso_U_33
_atom_site_aniso_U_23
_atom_site_aniso_U_13
_atom_site_aniso_U_12
Sm1 0.03371(11) 0.03642(13) 0.03150(11) 0.00485(9) 0.00797(9) 0.00023(9)
Sm2 0.02996(10) 0.03475(12) 0.02235(9) 0.00154(8) 0.00287(8) 0.00339(8)
Sm3 0.03242(11) 0.03627(13) 0.02906(11) -0.00465(9) -0.00150(8) -0.00094(9)
Na1 0.0468(10) 0.0571(12) 0.0545(11) 0.0089(9) 0.0169(9) 0.0056(9)
O1 0.0382(15) 0.0347(16) 0.0272(14) -0.0010(12) 0.0029(12) 0.0037(12)
O2 0.0255(13) 0.0362(16) 0.0273(13) -0.0012(12) -0.0016(11) 0.0018(11)
O3 0.0389(16) 0.056(2) 0.0401(17) 0.0011(15) 0.0072(14) -0.0078(15)
O4 0.063(2) 0.094(3) 0.0411(19) -0.0095(19) 0.0108(17) -0.024(2)
O5 0.0445(17) 0.0437(19) 0.0463(18) 0.0125(15) 0.0137(14) 0.0015(14)
O6 0.050(2) 0.063(2) 0.069(2) 0.0236(19) 0.0048(18) 0.0098(18)
O7 0.184(6) 0.150(6) 0.112(5) -0.013(4) 0.059(5) 0.009(5)
O8 0.040(2) 0.0343(15) 0.038(2) 0.000 0.0085(18) 0.000
O9 0.0325(13) 0.0391(14) 0.0281(13) 0.0024(12) 0.0103(11) 0.0016(11)
O10 0.063(2) 0.069(2) 0.0390(18) 0.0117(17) 0.0150(17) 0.0024(18)
O11 0.0384(16) 0.050(2) 0.059(2) -0.0037(17) 0.0118(15) 0.0017(15)
O12 0.0370(15) 0.0467(18) 0.0359(16) 0.0047(14) 0.0131(13) 0.0004(13)
O13 0.0337(16) 0.066(2) 0.0472(18) 0.0247(17) 0.0038(14) 0.0072(15)
O14 0.0365(15) 0.0402(18) 0.0306(14) 0.0014(13) 0.0020(12) 0.0050(13)
O15 0.0429(16) 0.0409(18) 0.0370(16) 0.0004(14) 0.0044(13) 0.0055(14)
O16 0.0456(17) 0.0437(18) 0.0306(15) -0.0040(13) 0.0059(13) 0.0065(14)
O17 0.061(2) 0.079(3) 0.0432(19) -0.0077(18) 0.0034(17) 0.0346(19)
O18 0.086(3) 0.043(2) 0.068(2) 0.0020(18) -0.021(2) -0.0135(19)
O19 0.0357(16) 0.053(2) 0.0451(18) 0.0071(15) 0.0038(14) 0.0011(15)
O20 0.059(2) 0.051(2) 0.0438(18) -0.0150(16) 0.0013(16) 0.0097(17)
O21 0.089(3) 0.065(3) 0.075(3) -0.020(2) -0.007(2) 0.033(2)
O22 0.0443(17) 0.0447(19) 0.0325(15) -0.0014(13) -0.0024(13) 0.0032(14)
O23 0.0471(18) 0.047(2) 0.0439(18) -0.0056(15) 0.0039(15) 0.0082(15)
O24 0.0427(17) 0.047(2) 0.054(2) 0.0097(16) -0.0013(15) 0.0083(15)
O25 0.072(3) 0.050(2) 0.095(3) 0.009(2) 0.000(2) -0.003(2)
N1 0.042(2) 0.041(2) 0.045(2) 0.0053(18) 0.0104(17) -0.0036(17)
N2 0.046(3) 0.0358(16) 0.044(3) 0.000 0.020(2) 0.000
N3 0.050(3) 0.089(4) 0.112(5) -0.002(3) 0.036(3) -0.012(3)
N4 0.0293(17) 0.046(2) 0.040(2) 0.0014(17) 0.0024(15) 0.0068(16)
N5 0.0394(19) 0.046(2) 0.0280(17) 0.0030(16) 0.0028(15) -0.0035(16)
N6 0.058(2) 0.050(2) 0.0334(19) -0.0091(18) 0.0064(18) -0.007(2)
C1 0.039(2) 0.052(3) 0.045(3) 0.004(2) 0.005(2) -0.011(2)
C2 0.038(2) 0.042(3) 0.053(3) 0.006(2) 0.008(2) -0.010(2)
C3 0.047(3) 0.058(3) 0.059(3) 0.012(3) 0.016(2) -0.005(2)
C4 0.041(3) 0.084(4) 0.085(4) 0.015(4) 0.019(3) -0.009(3)
C5 0.042(3) 0.077(4) 0.075(4) 0.015(3) 0.001(3) -0.003(3)
C6 0.040(3) 0.070(4) 0.064(3) 0.011(3) 0.004(2) -0.010(2)
C7 0.039(2) 0.057(3) 0.038(2) 0.005(2) 0.002(2) -0.009(2)
C8 0.043(2) 0.047(3) 0.055(3) 0.004(2) 0.014(2) -0.009(2)
C9 0.054(3) 0.037(3) 0.047(3) 0.007(2) 0.016(2) 0.000(2)
C10 0.055(3) 0.035(3) 0.041(2) 0.006(2) 0.015(2) 0.002(2)
C11 0.054(3) 0.044(3) 0.047(3) 0.005(2) 0.012(2) 0.007(2)
C12 0.069(4) 0.062(4) 0.057(3) 0.022(3) 0.007(3) 0.012(3)
C13 0.082(4) 0.055(4) 0.068(4) 0.028(3) 0.021(3) 0.003(3)
C14 0.068(3) 0.050(3) 0.059(3) 0.009(3) 0.018(3) -0.007(3)
C15 0.065(4) 0.110(6) 0.137(7) 0.051(5) -0.014(4) 0.015(4)
C16 0.072(6) 0.074(7) 0.043(5) 0.008(5) 0.017(4) -0.007(5)
C17 0.099(8) 0.088(8) 0.071(7) -0.023(6) 0.035(6) -0.039(6)
C16B 0.086(9) 0.080(9) 0.060(8) 0.000(7) 0.028(7) -0.006(7)
C17B 0.092(14) 0.108(15) 0.064(12) 0.013(12) 0.020(11) -0.015(13)
C18 0.047(3) 0.052(3) 0.052(3) 0.002(2) 0.022(2) 0.004(2)
C19 0.052(3) 0.061(4) 0.071(4) 0.015(3) 0.032(3) 0.011(3)
C20 0.069(4) 0.078(5) 0.103(5) 0.008(4) 0.057(4) 0.013(3)
C21 0.115(6) 0.078(5) 0.100(5) -0.001(4) 0.078(5) 0.014(4)
C22 0.125(6) 0.083(5) 0.101(5) -0.025(4) 0.077(5) -0.013(4)
C23 0.083(4) 0.071(4) 0.077(4) -0.013(3) 0.049(4) -0.009(3)
C24 0.041(2) 0.042(3) 0.038(2) 0.007(2) 0.0129(19) 0.009(2)
C25 0.029(2) 0.053(3) 0.045(2) 0.010(2) 0.0079(19) 0.003(2)
C26 0.037(2) 0.045(3) 0.047(3) 0.007(2) 0.011(2) 0.009(2)
C27 0.041(3) 0.060(3) 0.066(3) 0.010(3) -0.001(2) 0.006(2)
C28 0.040(3) 0.073(4) 0.094(5) 0.012(4) -0.005(3) -0.005(3)
C29 0.040(3) 0.074(4) 0.106(5) 0.029(4) 0.010(3) -0.007(3)
C30 0.044(3) 0.071(4) 0.071(4) 0.032(3) 0.011(3) 0.008(3)
C31 0.036(2) 0.054(3) 0.039(2) 0.008(2) 0.0089(19) 0.006(2)
C32 0.032(2) 0.053(3) 0.033(2) 0.007(2) 0.0011(17) 0.005(2)
C33 0.035(2) 0.052(3) 0.033(2) 0.009(2) 0.0008(18) -0.003(2)
C34 0.051(3) 0.078(4) 0.035(2) -0.001(2) -0.006(2) 0.000(3)
C35 0.060(3) 0.090(5) 0.046(3) 0.015(3) -0.018(3) 0.015(3)
C36 0.071(4) 0.080(4) 0.060(4) 0.013(3) -0.013(3) 0.028(3)
C37 0.060(3) 0.059(3) 0.047(3) 0.009(2) -0.005(2) 0.018(3)
C38 0.030(2) 0.047(3) 0.028(2) 0.0023(19) 0.0068(16) 0.0056(19)
C39 0.055(3) 0.057(3) 0.025(2) -0.002(2) 0.004(2) -0.010(2)
C40 0.052(3) 0.048(3) 0.032(2) -0.004(2) 0.011(2) -0.003(2)
C41 0.049(2) 0.040(3) 0.030(2) -0.0014(19) 0.0124(19) -0.008(2)
C42 0.044(2) 0.048(3) 0.038(2) -0.006(2) 0.003(2) 0.006(2)
C43 0.078(4) 0.059(3) 0.047(3) -0.015(3) 0.019(3) 0.015(3)
C44 0.091(4) 0.068(4) 0.047(3) -0.021(3) 0.016(3) 0.005(3)
C45 0.076(4) 0.065(4) 0.031(2) -0.014(2) 0.007(2) -0.006(3)
C46 0.064(8) 0.068(9) 0.072(8) 0.001(7) 0.006(6) 0.024(6)
C46B 0.055(7) 0.065(8) 0.071(7) 0.001(6) 0.023(6) 0.022(6)
C47 0.065(3) 0.045(3) 0.047(3) -0.017(2) 0.016(2) -0.002(2)
C48 0.071(3) 0.049(3) 0.046(3) -0.015(2) 0.020(3) -0.015(3)
C49 0.095(5) 0.075(4) 0.050(3) -0.021(3) 0.013(3) 0.003(3)
C50 0.126(6) 0.079(5) 0.057(4) -0.034(4) 0.021(4) -0.003(4)
C51 0.127(6) 0.063(4) 0.080(5) -0.028(4) 0.034(5) 0.009(4)
C52 0.096(5) 0.054(4) 0.071(4) -0.018(3) 0.023(4) 0.009(3)
C53 0.056(3) 0.041(3) 0.060(3) -0.014(2) 0.012(3) -0.001(2)
C54 0.053(3) 0.059(3) 0.031(2) -0.007(2) 0.007(2) -0.014(2)
C55 0.040(2) 0.059(3) 0.035(2) 0.002(2) 0.0043(19) -0.008(2)
C56 0.054(3) 0.079(4) 0.040(3) -0.004(3) -0.010(2) -0.001(3)
C57 0.054(3) 0.096(5) 0.053(3) 0.009(3) -0.011(3) 0.010(3)
C58 0.046(3) 0.064(3) 0.051(3) 0.005(3) 0.002(2) 0.008(2)
C59 0.034(2) 0.046(3) 0.038(2) 0.003(2) 0.0041(18) 0.0034(19)
C60 0.035(2) 0.049(3) 0.029(2) 0.0058(19) 0.0037(17) -0.0080(19)
C61 0.072(4) 0.055(3) 0.063(3) -0.010(3) 0.011(3) 0.013(3)
C62 0.043(2) 0.055(3) 0.038(2) 0.009(2) 0.009(2) 0.014(2)
C63 0.044(2) 0.047(3) 0.044(3) 0.006(2) 0.012(2) 0.013(2)
C64 0.054(3) 0.049(3) 0.063(3) 0.006(3) 0.017(3) 0.011(2)
C65 0.073(4) 0.055(4) 0.081(4) 0.020(3) 0.023(3) 0.015(3)
C66 0.072(4) 0.081(4) 0.058(3) 0.032(3) 0.004(3) 0.014(3)
C67 0.057(3) 0.077(4) 0.041(3) 0.011(3) 0.002(2) 0.013(3)
C68 0.036(2) 0.060(3) 0.034(2) 0.001(2) 0.0000(19) 0.010(2)
C69 0.104(6) 0.052(4) 0.158(8) 0.006(4) 0.017(5) -0.016(4)
N7 0.046(7) 0.116(8) 0.041(6) -0.019(7) 0.005(6) -0.018(7)
O26 0.065(8) 0.167(12) 0.081(8) 0.037(9) 0.017(7) 0.007(8)
O27 0.051(6) 0.108(9) 0.095(9) -0.009(7) 0.000(6) -0.028(7)
O28 0.058(7) 0.144(10) 0.067(7) -0.037(7) -0.021(6) 0.012(7)
N7B 0.054(8) 0.149(10) 0.065(9) -0.041(9) 0.001(8) 0.009(9)
O26B 0.077(9) 0.156(11) 0.064(6) -0.015(7) -0.019(6) 0.023(8)
O27B 0.068(8) 0.167(12) 0.093(9) -0.051(9) -0.014(7) -0.014(9)
O28B 0.098(10) 0.163(12) 0.054(7) -0.014(8) 0.016(7) -0.007(9)

loop_
_atom_type_symbol
_atom_type_description
_atom_type_scat_dispersion_real
_atom_type_scat_dispersion_imag
_atom_type_scat_source
C C 0.0033 0.0016 'International Tables Vol C Tables 4.2.6.8 and 6.1.1.4'
H H 0.0000 0.0000 'International Tables Vol C Tables 4.2.6.8 and 6.1.1.4'
N N 0.0061 0.0033 'International Tables Vol C Tables 4.2.6.8 and 6.1.1.4'
O O 0.0106 0.0060 'International Tables Vol C Tables 4.2.6.8 and 6.1.1.4'
Na Na 0.0362 0.0249 'International Tables Vol C Tables 4.2.6.8 and 6.1.1.4'
Sm Sm -0.1638 3.4418 'International Tables Vol C Tables 4.2.6.8 and 6.1.1.4'

loop_
_geom_angle_atom_site_label_1
_geom_angle_atom_site_label_2
_geom_angle_atom_site_label_3
_geom_angle
_geom_angle_site_symmetry_1
_geom_angle_site_symmetry_3
O3 Sm1 Na1 103.39(8) . .
O3 Sm1 O8 67.40(7) . .
O3 Sm1 O9 77.30(10) . .
O3 Sm1 O10 140.97(11) . .
O3 Sm1 O11 88.11(11) . .
O3 Sm1 O12 119.39(10) . .
O3 Sm1 O15 138.73(10) . .
O3 Sm1 N1 67.64(11) . .
O3 Sm1 N2 74.16(8) . .
O3 Sm1 C24 108.14(12) . .
O5 Sm1 Na1 41.11(8) . .
O5 Sm1 O3 96.18(11) . .
O5 Sm1 O8 75.08(11) . .
O5 Sm1 O9 123.80(9) . .
O5 Sm1 O10 78.32(11) . .
O5 Sm1 O11 137.72(11) . .
O5 Sm1 O12 144.42(10) . .
O5 Sm1 O15 74.66(10) . .
O5 Sm1 N1 71.05(11) . .
O5 Sm1 N2 98.74(11) . .
O5 Sm1 C24 144.95(11) . .
O8 Sm1 Na1 46.38(5) . .
O8 Sm1 N2 25.75(11) . .
O8 Sm1 C24 137.34(12) . .
O9 Sm1 Na1 85.51(7) . .
O9 Sm1 O8 50.57(10) . .
O9 Sm1 O10 137.63(11) . .
O9 Sm1 O11 98.23(10) . .
O9 Sm1 O12 68.17(9) . .
O9 Sm1 O15 75.40(9) . .
O9 Sm1 N1 143.63(10) . .
O9 Sm1 N2 25.33(10) . .
O9 Sm1 C24 86.77(11) . .
O10 Sm1 Na1 97.37(8) . .
O10 Sm1 O8 143.35(9) . .
O10 Sm1 O12 74.50(10) . .
O10 Sm1 O15 77.62(11) . .
O10 Sm1 N1 74.16(12) . .
O10 Sm1 N2 144.76(9) . .
O10 Sm1 C24 66.85(12) . .
O11 Sm1 Na1 168.45(8) . .
O11 Sm1 O8 142.73(10) . .
O11 Sm1 O10 72.49(11) . .
O11 Sm1 O12 51.80(10) . .
O11 Sm1 O15 125.91(10) . .
O11 Sm1 N1 71.96(11) . .
O11 Sm1 N2 122.68(11) . .
O11 Sm1 C24 25.85(11) . .
O12 Sm1 Na1 120.97(7) . .
O12 Sm1 O8 115.88(10) . .
O12 Sm1 N1 121.37(10) . .
O12 Sm1 N2 90.65(11) . .
O12 Sm1 C24 26.75(11) . .
O15 Sm1 Na1 44.39(7) . .
O15 Sm1 O8 71.37(7) . .
O15 Sm1 O12 77.41(9) . .
O15 Sm1 N1 139.05(11) . .
O15 Sm1 N2 67.91(7) . .
O15 Sm1 C24 100.61(11) . .
N1 Sm1 Na1 111.19(9) . .
N1 Sm1 O8 118.95(11) . .
N1 Sm1 N2 138.68(10) . .
N1 Sm1 C24 94.91(12) . .
N2 Sm1 Na1 62.81(7) . .
C24 Sm1 Na1 144.94(10) . .
C24 Sm1 N2 111.76(13) . .
Sm2 Sm2 Sm3 60.756(6) 2_655 2_655
Sm2 Sm2 Sm3 60.120(5) 2_655 .
Sm3 Sm2 Sm3 59.245(7) 2_655 .
O1 Sm2 Sm2 76.56(6) . 2_655
O1 Sm2 Sm3 35.95(6) . .
O1 Sm2 Sm3 35.70(6) . 2_655
O1 Sm2 O9 142.33(9) . .
O1 Sm2 O12 145.80(9) . .
O2 Sm2 Sm2 36.95(6) 2_655 2_655
O2 Sm2 Sm2 37.18(6) . 2_655
O2 Sm2 Sm3 36.37(6) 2_655 2_655
O2 Sm2 Sm3 76.40(6) . 2_655
O2 Sm2 Sm3 75.77(6) 2_655 .
O2 Sm2 Sm3 35.78(6) . .
O2 Sm2 O1 68.72(9) . .
O2 Sm2 O1 68.71(9) 2_655 .
O2 Sm2 O2 70.11(10) . 2_655
O2 Sm2 O9 75.39(9) 2_655 .
O2 Sm2 O9 88.93(9) . .
O2 Sm2 O12 139.83(9) . .
O2 Sm2 O12 130.35(9) 2_655 .
O2 Sm2 O13 147.19(9) . .
O2 Sm2 O14 130.76(9) 2_655 .
O2 Sm2 O14 72.07(9) . .
O9 Sm2 Sm2 67.86(6) . 2_655
O9 Sm2 Sm3 111.41(6) . 2_655
O9 Sm2 Sm3 123.82(6) . .
O9 Sm2 O12 69.10(9) . .
O12 Sm2 Sm2 136.86(7) . 2_655
O12 Sm2 Sm3 142.28(6) . 2_655
O12 Sm2 Sm3 153.68(7) . .
O13 Sm2 Sm2 114.21(8) . 2_655
O13 Sm2 Sm3 73.01(7) . 2_655
O13 Sm2 Sm3 127.73(8) . .
O13 Sm2 O1 92.25(10) . .
O13 Sm2 O2 78.22(9) . 2_655
O13 Sm2 O9 91.31(10) . .
O13 Sm2 O12 69.28(10) . .
O13 Sm2 O14 138.91(10) . .
O14 Sm2 Sm2 95.42(7) . 2_655
O14 Sm2 Sm3 91.14(7) . .
O14 Sm2 Sm3 148.03(7) . 2_655
O14 Sm2 O1 123.17(9) . .
O14 Sm2 O9 73.53(9) . .
O14 Sm2 O12 69.64(9) . .
O16 Sm2 Sm2 133.25(7) . 2_655
O16 Sm2 Sm3 108.14(7) . 2_655
O16 Sm2 Sm3 75.10(7) . .
O16 Sm2 O1 74.68(10) . .
O16 Sm2 O2 143.39(10) . 2_655
O16 Sm2 O2 97.47(9) . .
O16 Sm2 O9 140.33(9) . .
O16 Sm2 O12 81.62(10) . .
O16 Sm2 O13 103.03(11) . .
O16 Sm2 O14 71.46(10) . .
Sm2 Sm3 Sm2 59.124(7) 2_655 .
Sm3 Sm3 Sm2 60.694(5) 2_655 2_655
Sm3 Sm3 Sm2 60.061(6) 2_655 .
O1 Sm3 Sm2 75.86(7) . 2_655
O1 Sm3 Sm2 36.43(7) 2_655 2_655
O1 Sm3 Sm2 36.16(7) . .
O1 Sm3 Sm2 75.62(7) 2_655 .
O1 Sm3 Sm3 36.78(7) 2_655 2_655
O1 Sm3 Sm3 36.25(6) . 2_655
O1 Sm3 O1 69.10(11) 2_655 .
O1 Sm3 O2 68.79(9) . .
O1 Sm3 O2 69.48(9) 2_655 .
O1 Sm3 O18 72.15(11) 2_655 .
O1 Sm3 O18 98.99(11) . .
O1 Sm3 O19 79.07(10) 2_655 2_655
O1 Sm3 O22 146.16(10) 2_655 .
O1 Sm3 O24 125.66(10) 2_655 2_655
O1 Sm3 O24 152.24(10) . 2_655
O2 Sm3 Sm2 36.45(6) . 2_655
O2 Sm3 Sm2 35.64(6) . .
O2 Sm3 Sm3 77.00(6) . 2_655
O2 Sm3 O18 141.59(10) . .
O2 Sm3 O24 136.01(10) . 2_655
O18 Sm3 Sm2 132.63(9) . .
O18 Sm3 Sm2 106.15(9) . 2_655
O18 Sm3 Sm3 73.40(8) . 2_655
O18 Sm3 O24 68.82(11) . 2_655
O19 Sm3 Sm2 64.72(7) 2_655 2_655
O19 Sm3 Sm2 114.38(8) 2_655 .
O19 Sm3 Sm3 115.81(7) 2_655 2_655
O19 Sm3 O1 140.57(10) 2_655 .
O19 Sm3 O2 78.82(10) 2_655 .
O19 Sm3 O18 92.53(13) 2_655 .
O19 Sm3 O24 66.66(11) 2_655 2_655
O20 Sm3 Sm2 149.96(8) . 2_655
O20 Sm3 Sm2 93.21(9) . .
O20 Sm3 Sm3 96.69(8) . 2_655
O20 Sm3 O1 131.49(10) . 2_655
O20 Sm3 O1 74.50(10) . .
O20 Sm3 O2 124.37(11) . .
O20 Sm3 O18 83.34(13) . .
O20 Sm3 O19 144.62(11) . 2_655
O20 Sm3 O22 72.79(11) . .
O20 Sm3 O24 79.23(11) . 2_655
O22 Sm3 Sm2 80.39(7) . .
O22 Sm3 Sm2 110.08(7) . 2_655
O22 Sm3 Sm3 138.75(7) . 2_655
O22 Sm3 O1 103.80(10) . .
O22 Sm3 O2 77.09(9) . .
O22 Sm3 O18 140.80(11) . .
O22 Sm3 O19 89.72(10) . 2_655
O22 Sm3 O24 76.35(11) . 2_655
O24 Sm3 Sm2 156.73(8) 2_655 .
O24 Sm3 Sm2 130.81(8) 2_655 2_655
O24 Sm3 Sm3 142.23(8) 2_655 2_655
Sm1 Na1 Sm1 91.75(4) . 2_655
O3 Na1 Sm1 31.86(8) 2_655 2_655
O3 Na1 Sm1 115.34(10) 2_655 .
O3 Na1 O4 52.92(11) 2_655 2_655
O3 Na1 O6 145.19(14) 2_655 .
O3 Na1 O7 84.15(18) 2_655 .
O3 Na1 O8 69.53(9) 2_655 .
O3 Na1 O15 104.20(13) 2_655 .
O3 Na1 C7 27.41(12) 2_655 2_655
O4 Na1 Sm1 152.11(12) 2_655 .
O4 Na1 Sm1 83.85(9) 2_655 2_655
O4 Na1 O8 121.72(11) 2_655 .
O4 Na1 C7 26.51(11) 2_655 2_655
O5 Na1 Sm1 113.64(10) . 2_655
O5 Na1 Sm1 39.89(8) . .
O5 Na1 O3 145.24(13) . 2_655
O5 Na1 O4 161.32(14) . 2_655
O5 Na1 O6 66.77(12) . .
O5 Na1 O7 89.33(19) . .
O5 Na1 O8 76.96(10) . .
O5 Na1 O15 74.65(12) . .
O5 Na1 C7 168.17(15) . 2_655
O6 Na1 Sm1 99.32(10) . .
O6 Na1 Sm1 158.09(12) . 2_655
O6 Na1 O4 94.56(13) . 2_655
O6 Na1 O7 83.16(19) . .
O6 Na1 O8 143.62(12) . .
O6 Na1 O15 97.64(13) . .
O6 Na1 C7 118.18(15) . 2_655
O7 Na1 Sm1 74.97(15) . 2_655
O7 Na1 Sm1 116.44(17) . .
O7 Na1 O4 89.06(19) . 2_655
O7 Na1 O8 94.00(18) . .
O7 Na1 O15 161.96(19) . .
O7 Na1 C7 80.92(19) . 2_655
O8 Na1 Sm1 42.04(3) . 2_655
O8 Na1 Sm1 49.78(3) . .
O8 Na1 C7 96.93(12) . 2_655
O15 Na1 Sm1 103.57(9) . 2_655
O15 Na1 Sm1 45.56(7) . .
O15 Na1 O4 108.78(13) . 2_655
O15 Na1 O8 74.61(10) . .
O15 Na1 C7 113.85(14) . 2_655
C7 Na1 Sm1 57.40(10) 2_655 2_655
C7 Na1 Sm1 140.85(12) 2_655 .
Sm3 O1 Sm2 107.89(10) . .
Sm3 O1 Sm2 107.86(10) 2_655 .
Sm3 O1 Sm3 106.97(10) 2_655 .
Sm2 O2 Sm2 105.87(9) . 2_655
Sm2 O2 Sm3 108.58(10) . .
Sm3 O2 Sm2 107.17(10) . 2_655
Sm1 O3 Na1 115.90(13) . 2_655
C7 O3 Sm1 140.3(3) . .
C7 O3 Na1 93.4(3) . 2_655
C7 O4 Na1 86.5(3) . 2_655
Sm1 O5 Na1 99.00(12) . .
C10 O5 Sm1 130.8(3) . .
C10 O5 Na1 120.4(3) . .
C11 O6 Na1 118.5(3) . .
C11 O6 C15 118.6(4) . .
C15 O6 Na1 122.7(4) . .
Sm1 O8 Sm1 175.41(17) 2_655 .
Na1 O8 Sm1 98.54(6) . 2_655
Na1 O8 Sm1 98.54(6) 2_655 .
Na1 O8 Sm1 83.84(5) . .
Na1 O8 Sm1 83.84(5) 2_655 2_655
Na1 O8 Na1 118.00(18) 2_655 .
N2 O8 Sm1 87.71(8) . 2_655
N2 O8 Sm1 87.71(8) . .
N2 O8 Na1 121.00(9) . 2_655
N2 O8 Na1 121.00(9) . .
Sm2 O9 Sm1 114.62(10) . .
N2 O9 Sm1 100.0(2) . .
N2 O9 Sm2 131.4(2) . .
C16 O10 Sm1 127.4(4) . .
C16B O10 Sm1 129.2(9) . .
C16B O10 C16 36.8(9) . .
C24 O11 Sm1 96.1(2) . .
Sm2 O12 Sm1 107.57(10) . .
C24 O12 Sm1 89.7(3) . .
C24 O12 Sm2 134.2(3) . .
C31 O13 Sm2 128.9(3) . .
C38 O14 Sm2 145.8(3) . .
Na1 O15 Sm1 90.05(11) . .
C38 O15 Sm1 127.9(3) . .
C38 O15 Na1 134.8(3) . .
C41 O16 Sm2 158.1(3) . .
C42 O17 C46 116.1(9) . .
C42 O17 C46B 117.0(8) . .
C46 O17 C46B 24.0(9) . .
C31 O19 Sm3 136.8(3) . 2_655
C53 O20 Sm3 152.0(3) . .
C60 O22 Sm3 152.6(3) . .
C59 O23 C61 118.0(4) . .
C63 O24 Sm3 144.6(3) . 2_655
C64 O25 C69 117.1(5) . .
C2 N1 Sm1 116.2(3) . .
C8 N1 Sm1 125.5(3) . .
C8 N1 C2 118.0(4) . .
Sm1 N2 Sm1 133.09(18) 2_655 .
O8 N2 Sm1 66.55(9) . .
O8 N2 Sm1 66.55(9) . 2_655
O8 N2 O9 119.4(2) . 2_655
O8 N2 O9 119.4(2) . .
O9 N2 Sm1 165.71(16) 2_655 .
O9 N2 Sm1 54.64(16) . .
O9 N2 Sm1 165.71(16) . 2_655
O9 N2 Sm1 54.64(16) 2_655 2_655
O9 N2 O9 121.3(5) 2_655 .
C68 N4 C26 128.4(4) . .
C39 N5 C33 127.3(4) . .
C54 N6 C48 128.2(4) . .
C2 C1 C6 120.9(4) . .
C2 C1 C7 121.8(4) . .
C6 C1 C7 117.4(4) . .
C1 C2 N1 119.6(4) . .
C1 C2 C3 119.6(4) . .
C3 C2 N1 120.8(4) . .
C4 C3 C2 120.6(5) . .
C5 C4 C3 120.0(5) . .
C4 C5 C6 120.6(5) . .
C5 C6 C1 118.4(5) . .
O3 C7 Na1 59.2(2) . 2_655
O3 C7 C1 116.2(4) . .
O4 C7 Na1 67.0(3) . 2_655
O4 C7 O3 122.5(4) . .
O4 C7 C1 121.3(4) . .
C1 C7 Na1 161.2(3) . 2_655
N1 C8 C9 127.3(4) . .
C10 C9 C8 123.3(4) . .
C14 C9 C8 117.6(4) . .
C14 C9 C10 119.1(5) . .
O5 C10 C9 122.8(4) . .
O5 C10 C11 119.2(4) . .
C9 C10 C11 118.0(4) . .
O6 C11 C10 114.3(4) . .
O6 C11 C12 124.7(5) . .
C12 C11 C10 121.1(5) . .
C11 C12 C13 121.1(5) . .
C14 C13 C12 118.5(5) . .
C13 C14 C9 122.2(5) . .
O10 C16 C17 109.2(11) . .
O10 C16B C17B 110(2) . .
C19 C18 C24 123.3(5) . .
C23 C18 C19 118.2(5) . .
C23 C18 C24 118.5(4) . .
N3 C19 C18 121.6(5) . .
N3 C19 C20 120.2(5) . .
C20 C19 C18 118.1(6) . .
C21 C20 C19 122.2(6) . .
C20 C21 C22 121.0(6) . .
C21 C22 C23 117.6(7) . .
C18 C23 C22 122.8(6) . .
O11 C24 Sm1 58.1(2) . .
O11 C24 O12 118.8(4) . .
O11 C24 C18 121.2(4) . .
O12 C24 Sm1 63.6(2) . .
O12 C24 C18 119.8(4) . .
C18 C24 Sm1 159.8(3) . .
C26 C25 C31 123.6(4) . .
C30 C25 C26 118.2(4) . .
C30 C25 C31 118.0(4) . .
N4 C26 C25 119.3(4) . .
C27 C26 N4 120.7(4) . .
C27 C26 C25 120.0(4) . .
C28 C27 C26 120.4(5) . .
C27 C28 C29 120.3(5) . .
C30 C29 C28 118.7(5) . .
C25 C30 C29 122.3(5) . .
O13 C31 O19 124.1(4) . .
O13 C31 C25 117.9(4) . .
O19 C31 C25 117.9(4) . .
C33 C32 C38 121.8(4) . .
C37 C32 C33 118.0(4) . .
C37 C32 C38 120.2(4) . .
C32 C33 N5 119.1(4) . .
C34 C33 N5 121.1(4) . .
C34 C33 C32 119.9(4) . .
C35 C34 C33 120.2(5) . .
C34 C35 C36 120.4(5) . .
C35 C36 C37 120.2(5) . .
C32 C37 C36 121.3(5) . .
O14 C38 O15 125.7(4) . .
O14 C38 C32 116.7(4) . .
O15 C38 C32 117.6(4) . .
N5 C39 C40 124.3(4) . .
C39 C40 C41 121.3(4) . .
C39 C40 C45 118.6(4) . .
C41 C40 C45 120.0(5) . .
O16 C41 C40 121.9(4) . .
O16 C41 C42 121.2(4) . .
C40 C41 C42 116.8(4) . .
O17 C42 C41 112.2(4) . .
C43 C42 O17 126.1(4) . .
C43 C42 C41 121.6(4) . .
C42 C43 C44 120.1(5) . .
C45 C44 C43 121.5(5) . .
C44 C45 C40 119.9(5) . .
C48 C47 C52 118.6(5) . .
C48 C47 C53 125.2(5) . .
C52 C47 C53 116.2(5) . .
C47 C48 N6 120.2(4) . .
C47 C48 C49 120.9(5) . .
C49 C48 N6 118.9(5) . .
C50 C49 C48 119.2(6) . .
C51 C50 C49 120.4(6) . .
C50 C51 C52 121.1(6) . .
C51 C52 C47 119.9(6) . .
O20 C53 C47 116.5(5) . .
O21 C53 O20 123.6(5) . .
O21 C53 C47 119.9(5) . .
N6 C54 C55 125.8(4) . .
C54 C55 C56 117.5(4) . .
C54 C55 C60 122.5(4) . .
C56 C55 C60 120.0(5) . .
C57 C56 C55 120.4(5) . .
C56 C57 C58 120.2(5) . .
C59 C58 C57 121.5(5) . .
O23 C59 C58 125.6(4) . .
O23 C59 C60 114.2(4) . .
C58 C59 C60 120.1(4) . .
O22 C60 C55 121.2(4) . .
O22 C60 C59 121.2(4) . .
C59 C60 C55 117.6(4) . .
C63 C62 C67 120.1(5) . .
C68 C62 C63 121.6(4) . .
C68 C62 C67 118.3(5) . .
O24 C63 C62 122.6(4) . .
O24 C63 C64 120.9(5) . .
C62 C63 C64 116.5(4) . .
O25 C64 C63 113.3(4) . .
O25 C64 C65 126.6(5) . .
C65 C64 C63 120.1(5) . .
C64 C65 C66 122.2(6) . .
C67 C66 C65 120.5(5) . .
C66 C67 C62 120.3(5) . .
N4 C68 C62 124.2(4) . .
O26 N7 O27 120.7(7) . .
O26 N7 O28 120.8(7) . .
O28 N7 O27 118.4(7) . .
O26B N7B O27B 120.2(7) . .
O26B N7B O28B 120.6(7) . .
O27B N7B O28B 119.2(7) . .

loop_
_geom_bond_atom_site_label_1
_geom_bond_atom_site_label_2
_geom_bond_distance
_geom_bond_site_symmetry_2
Sm1 Na1 3.5276(18) .
Sm1 O3 2.348(3) .
Sm1 O5 2.290(3) .
Sm1 O8 2.7091(3) .
Sm1 O9 2.444(3) .
Sm1 O10 2.515(3) .
Sm1 O11 2.445(3) .
Sm1 O12 2.565(3) .
Sm1 O15 2.519(3) .
Sm1 N1 2.601(4) .
Sm1 N2 2.951(2) .
Sm1 C24 2.864(4) .
Sm2 Sm2 3.8403(4) 2_655
Sm2 Sm3 3.8796(3) 2_655
Sm2 Sm3 3.9041(3) .
Sm2 O1 2.421(3) .
Sm2 O2 2.400(3) .
Sm2 O2 2.413(3) 2_655
Sm2 O9 2.431(3) .
Sm2 O12 2.520(3) .
Sm2 O13 2.408(3) .
Sm2 O14 2.417(3) .
Sm2 O16 2.352(3) .
Sm3 Sm2 3.8796(3) 2_655
Sm3 Sm3 3.8474(4) 2_655
Sm3 O1 2.408(3) .
Sm3 O1 2.379(3) 2_655
Sm3 O2 2.408(3) .
Sm3 O18 2.475(4) .
Sm3 O19 2.401(3) 2_655
Sm3 O20 2.347(3) .
Sm3 O22 2.387(3) .
Sm3 O24 2.494(3) 2_655
Na1 Sm1 4.0006(19) 2_655
Na1 O3 2.372(4) 2_655
Na1 O4 2.542(4) 2_655
Na1 O5 2.348(3) .
Na1 O6 2.414(4) .
Na1 O7 2.445(6) .
Na1 O8 2.569(3) .
Na1 O15 2.468(4) .
Na1 C7 2.757(5) 2_655
O1 Sm3 2.379(3) 2_655
O2 Sm2 2.413(3) 2_655
O3 Na1 2.372(4) 2_655
O3 C7 1.271(5) .
O4 Na1 2.542(4) 2_655
O4 C7 1.233(5) .
O5 C10 1.316(5) .
O6 C11 1.370(6) .
O6 C15 1.413(6) .
O8 Sm1 2.7091(3) 2_655
O8 Na1 2.569(3) 2_655
O8 N2 1.283(6) .
O9 N2 1.282(3) .
O10 C16 1.445(12) .
O10 C16B 1.44(3) .
O11 C24 1.256(5) .
O12 C24 1.289(5) .
O13 C31 1.243(5) .
O14 C38 1.244(5) .
O15 C38 1.256(5) .
O16 C41 1.289(5) .
O17 C42 1.360(5) .
O17 C46 1.449(17) .
O17 C46B 1.468(16) .
O19 Sm3 2.401(3) 2_655
O19 C31 1.263(5) .
O20 C53 1.270(5) .
O21 C53 1.236(6) .
O22 C60 1.282(5) .
O23 C59 1.343(5) .
O23 C61 1.438(6) .
O24 Sm3 2.494(3) 2_655
O24 C63 1.273(5) .
O25 C64 1.364(6) .
O25 C69 1.441(7) .
N1 C2 1.430(6) .
N1 C8 1.276(6) .
N2 Sm1 2.951(2) 2_655
N2 O9 1.282(3) 2_655
N3 C19 1.379(7) .
N4 C26 1.398(6) .
N4 C68 1.307(5) .
N5 C33 1.433(6) .
N5 C39 1.309(6) .
N6 C48 1.427(6) .
N6 C54 1.301(6) .
C1 C2 1.373(6) .
C1 C6 1.399(6) .
C1 C7 1.506(6) .
C2 C3 1.383(6) .
C3 C4 1.378(7) .
C4 C5 1.373(8) .
C5 C6 1.397(7) .
C7 Na1 2.757(5) 2_655
C8 C9 1.450(6) .
C9 C10 1.410(6) .
C9 C14 1.405(6) .
C10 C11 1.414(6) .
C11 C12 1.377(7) .
C12 C13 1.390(8) .
C13 C14 1.377(7) .
C16 C17 1.489(19) .
C16B C17B 1.46(4) .
C18 C19 1.408(7) .
C18 C23 1.375(7) .
C18 C24 1.478(6) .
C19 C20 1.393(8) .
C20 C21 1.350(9) .
C21 C22 1.370(9) .
C22 C23 1.398(8) .
C25 C26 1.405(6) .
C25 C30 1.374(7) .
C25 C31 1.505(6) .
C26 C27 1.395(6) .
C27 C28 1.374(7) .
C28 C29 1.391(8) .
C29 C30 1.389(7) .
C32 C33 1.408(6) .
C32 C37 1.377(6) .
C32 C38 1.520(5) .
C33 C34 1.394(6) .
C34 C35 1.361(7) .
C35 C36 1.366(8) .
C36 C37 1.376(7) .
C39 C40 1.399(7) .
C40 C41 1.415(6) .
C40 C45 1.424(6) .
C41 C42 1.437(6) .
C42 C43 1.357(6) .
C43 C44 1.389(7) .
C44 C45 1.352(8) .
C47 C48 1.375(7) .
C47 C52 1.388(7) .
C47 C53 1.508(7) .
C48 C49 1.402(7) .
C49 C50 1.363(8) .
C50 C51 1.356(9) .
C51 C52 1.379(8) .
C54 C55 1.411(7) .
C55 C56 1.418(7) .
C55 C60 1.436(6) .
C56 C57 1.353(8) .
C57 C58 1.411(7) .
C58 C59 1.367(6) .
C59 C60 1.426(6) .
C62 C63 1.433(7) .
C62 C67 1.438(6) .
C62 C68 1.415(7) .
C63 C64 1.443(7) .
C64 C65 1.370(7) .
C65 C66 1.392(8) .
C66 C67 1.340(8) .
N7 O26 1.231(7) .
N7 O27 1.238(7) .
N7 O28 1.237(7) .
N7B O26B 1.234(7) .
N7B O27B 1.234(7) .
N7B O28B 1.237(7) .

loop_
_platon_squeeze_void_nr
_platon_squeeze_void_average_x
_platon_squeeze_void_average_y
_platon_squeeze_void_average_z
_platon_squeeze_void_volume
_platon_squeeze_void_count_electrons
1 0.001 0.532 0.242 3645.0 506.4
